data_7160369
loop_
_publ_author_name
'Budakoti, Asha'
'Jha, Priyankar'
'Verma, Meenakshi'
'Vasudev, Prema G.'
'Gupta, Atul'

_publ_section_title
;
 Imidazole-catalyzed construction of bridged bicyclo [3.3.1] ketals
 <i>via</i> formal [3 + 3]-cycloaddition of naphthols and 2-hydroxyl
 chromene derivatives.
;
_journal_issue 12
_journal_name_full 'Organic &amp; biomolecular chemistry'
_journal_page_first 2793
_journal_page_last 2796
_journal_paper_doi 10.1039/d4ob02068e
_journal_volume 23
_journal_year 2025
_chemical_formula_sum 'C21 H20 O3'
_chemical_formula_weight 320.37
_space_group_crystal_system monoclinic
_space_group_IT_number 14
_space_group_name_Hall '-P 2ybc'
_space_group_name_H-M_alt 'P 1 21/c 1'
_atom_sites_solution_hydrogens geom
_audit_creation_method SHELXL-2014/7
_audit_update_record
;
2024-07-30 deposited with the CCDC.	2025-02-10 downloaded from the CCDC.
;
_cell_angle_alpha 90
_cell_angle_beta 101.555(3)
_cell_angle_gamma 90
_cell_formula_units_Z 4
_cell_length_a 15.9042(17)
_cell_length_b 10.4909(11)
_cell_length_c 10.2599(11)
_cell_measurement_reflns_used 42348
_cell_measurement_temperature 300(2)
_cell_measurement_theta_max 72.117
_cell_measurement_theta_min 7.093
_cell_volume 1677.2(3)
_computing_cell_refinement 'Bruker SAINT'
_computing_data_collection 'Bruker APEX-II'
_computing_data_reduction 'Bruker SAINT'
_computing_structure_refinement 'SHELXL-2014/7 (Sheldrick, 2014)'
_computing_structure_solution 'SHELXS-97 (Sheldrick 2008)'
_diffrn_ambient_temperature 300(2)
_diffrn_measured_fraction_theta_full 0.942
_diffrn_measured_fraction_theta_max 0.946
_diffrn_measurement_device_type 'Bruker APEX-II CCD'
_diffrn_measurement_method '\f and \w scan'
_diffrn_radiation_type CuK\a
_diffrn_radiation_wavelength 1.54178
_diffrn_reflns_av_R_equivalents 0.0350
_diffrn_reflns_av_unetI/netI 0.0154
_diffrn_reflns_Laue_measured_fraction_full 0.942
_diffrn_reflns_Laue_measured_fraction_max 0.946
_diffrn_reflns_limit_h_max 19
_diffrn_reflns_limit_h_min -19
_diffrn_reflns_limit_k_max 12
_diffrn_reflns_limit_k_min -12
_diffrn_reflns_limit_l_max 12
_diffrn_reflns_limit_l_min -12
_diffrn_reflns_number 42348
_diffrn_reflns_point_group_measured_fraction_full 0.942
_diffrn_reflns_point_group_measured_fraction_max 0.946
_diffrn_reflns_theta_full 67.679
_diffrn_reflns_theta_max 72.117
_diffrn_reflns_theta_min 7.093
_diffrn_source 'Microfocus sealed tube'
_exptl_absorpt_coefficient_mu 0.671
_exptl_crystal_colour Colourless
_exptl_crystal_density_diffrn 1.269
_exptl_crystal_description prismatic
_exptl_crystal_F_000 680
_exptl_crystal_size_max 0.150
_exptl_crystal_size_mid 0.040
_exptl_crystal_size_min 0.010
_refine_diff_density_max 0.268
_refine_diff_density_min -0.249
_refine_diff_density_rms 0.031
_refine_ls_extinction_method none
_refine_ls_goodness_of_fit_ref 1.076
_refine_ls_hydrogen_treatment constr
_refine_ls_matrix_type full
_refine_ls_number_parameters 217
_refine_ls_number_reflns 3133
_refine_ls_number_restraints 0
_refine_ls_restrained_S_all 1.076
_refine_ls_R_factor_all 0.0586
_refine_ls_R_factor_gt 0.0578
_refine_ls_shift/su_max 0.004
_refine_ls_shift/su_mean 0.001
_refine_ls_structure_factor_coef Fsqd
_refine_ls_weighting_details 'w=1/[\s^2^(Fo^2^)+(0.0896P)^2^+0.5251P] where P=(Fo^2^+2Fc^2^)/3'
_refine_ls_weighting_scheme calc
_refine_ls_wR_factor_gt 0.1672
_refine_ls_wR_factor_ref 0.1678
_reflns_Friedel_coverage 0.000
_reflns_number_gt 3052
_reflns_number_total 3133
_reflns_threshold_expression 'I > 2\s(I)'
_cod_data_source_file d4ob02068e2.cif
_cod_data_source_block S1
_cod_depositor_comments 'Adding full bibliography for 7160369--7160370.cif.'
_cod_original_sg_symbol_H-M 'P 21/c'
_cod_database_code 7160369
_shelx_shelxl_version_number 2014/7
_shelx_space_group_comment
;
The symmetry employed for this shelxl refinement is uniquely defined
by the following loop, which should always be used as a source of
symmetry information in preference to the above space-group names.
They are only intended as comments.
;

loop_
_space_group_symop_operation_xyz
'x, y, z'
'-x, y+1/2, -z+1/2'
'-x, -y, -z'
'x, -y-1/2, z-1/2'

loop_
_atom_site_label
_atom_site_type_symbol
_atom_site_fract_x
_atom_site_fract_y
_atom_site_fract_z
_atom_site_U_iso_or_equiv
_atom_site_adp_type
_atom_site_occupancy
_atom_site_site_symmetry_order
_atom_site_calc_flag
_atom_site_refinement_flags_posn
_atom_site_refinement_flags_adp
_atom_site_refinement_flags_occupancy
_atom_site_disorder_assembly
_atom_site_disorder_group
O1 O 0.63962(9) 0.08712(12) 0.01826(13) 0.0584(4) Uani 1 1 d . . . . .
O2 O 0.69736(8) 0.00730(12) -0.15607(12) 0.0537(4) Uani 1 1 d . . . . .
C001 C 0.79696(9) -0.12965(14) -0.00992(14) 0.0373(4) Uani 1 1 d . . . . .
C002 C 0.77619(10) -0.05092(15) -0.12064(15) 0.0412(4) Uani 1 1 d . . . . .
C003 C 0.93649(10) -0.16275(15) -0.06178(16) 0.0431(4) Uani 1 1 d . . . . .
C004 C 0.73247(9) -0.14612(14) 0.07881(14) 0.0377(4) Uani 1 1 d . . . . .
H004 H 0.7417 -0.2277 0.1260 0.045 Uiso 1 1 calc R U . . .
C005 C 0.87775(10) -0.18646(15) 0.01836(15) 0.0410(4) Uani 1 1 d . . . . .
H005 H 0.8923 -0.2405 0.0913 0.049 Uiso 1 1 calc R U . . .
C006 C 0.74028(10) -0.03738(15) 0.17717(15) 0.0411(4) Uani 1 1 d . . . . .
C007 C 0.62313(10) -0.25697(18) -0.09775(16) 0.0481(4) Uani 1 1 d . . . . .
C008 C 0.91505(10) -0.08217(15) -0.17109(16) 0.0433(4) Uani 1 1 d . . . . .
O3 O 0.61923(10) -0.25198(15) -0.21648(13) 0.0677(4) Uani 1 1 d . . . . .
C009 C 0.83451(11) -0.02641(16) -0.20221(16) 0.0460(4) Uani 1 1 d . . . . .
H009 H 0.8197 0.0263 -0.2761 0.055 Uiso 1 1 calc R U . . .
C010 C 0.79287(11) -0.04329(18) 0.30258(16) 0.0492(4) Uani 1 1 d . . . . .
H010 H 0.8246 -0.1168 0.3285 0.059 Uiso 1 1 calc R U . . .
C011 C 0.64158(9) -0.14149(16) -0.00817(14) 0.0410(4) Uani 1 1 d . . . . .
H011 H 0.6007 -0.1425 0.0517 0.049 Uiso 1 1 calc R U . . .
C012 C 0.63288(10) -0.01278(17) -0.07885(16) 0.0460(4) Uani 1 1 d . . . . .
C013 C 0.69449(11) 0.07348(16) 0.14040(17) 0.0480(4) Uani 1 1 d . . . . .
C014 C 1.02683(11) -0.2115(2) -0.0482(2) 0.0575(5) Uani 1 1 d . . . . .
H01A H 1.0289 -0.3034 -0.0374 0.069 Uiso 1 1 calc R U . . .
H01B H 1.0646 -0.1726 0.0273 0.069 Uiso 1 1 calc R U . . .
C015 C 0.54857(12) 0.0108(2) -0.17214(19) 0.0617(5) Uani 1 1 d . . . . .
H01C H 0.5025 -0.0013 -0.1256 0.092 Uiso 1 1 calc R U . . .
H01D H 0.5472 0.0966 -0.2051 0.092 Uiso 1 1 calc R U . . .
H01E H 0.5422 -0.0478 -0.2453 0.092 Uiso 1 1 calc R U . . .
C016 C 0.99098(11) -0.06562(18) -0.23789(19) 0.0537(5) Uani 1 1 d . . . . .
H01F H 1.0176 0.0172 -0.2177 0.064 Uiso 1 1 calc R U . . .
H01G H 0.9739 -0.0748 -0.3336 0.064 Uiso 1 1 calc R U . . .
C017 C 0.61074(17) -0.3800(2) -0.0307(2) 0.0741(6) Uani 1 1 d . . . . .
H01H H 0.6160 -0.3658 0.0630 0.111 Uiso 1 1 calc R U . . .
H01I H 0.5547 -0.4133 -0.0670 0.111 Uiso 1 1 calc R U . . .
H01J H 0.6535 -0.4401 -0.0451 0.111 Uiso 1 1 calc R U . . .
C018 C 0.69977(14) 0.1759(2) 0.2271(2) 0.0642(5) Uani 1 1 d . . . . .
H018 H 0.6683 0.2496 0.2016 0.077 Uiso 1 1 calc R U . . .
C019 C 1.05160(13) -0.1725(2) -0.1784(2) 0.0693(6) Uani 1 1 d . . . . .
H01K H 1.1106 -0.1430 -0.1622 0.083 Uiso 1 1 calc R U . . .
H01L H 1.0461 -0.2444 -0.2390 0.083 Uiso 1 1 calc R U . . .
C020 C 0.75210(16) 0.1677(2) 0.3516(2) 0.0695(6) Uani 1 1 d . . . . .
H020 H 0.7558 0.2361 0.4101 0.083 Uiso 1 1 calc R U . . .
C021 C 0.79878(14) 0.0588(2) 0.38963(19) 0.0635(5) Uani 1 1 d . . . . .
H021 H 0.8342 0.0538 0.4734 0.076 Uiso 1 1 calc R U . . .

loop_
_atom_site_aniso_label
_atom_site_aniso_U_11
_atom_site_aniso_U_22
_atom_site_aniso_U_33
_atom_site_aniso_U_23
_atom_site_aniso_U_13
_atom_site_aniso_U_12
O1 0.0652(8) 0.0530(7) 0.0553(7) 0.0008(5) 0.0080(6) 0.0178(6)
O2 0.0445(6) 0.0643(8) 0.0562(7) 0.0229(6) 0.0197(5) 0.0153(5)
C001 0.0371(7) 0.0388(7) 0.0372(7) -0.0019(5) 0.0102(6) 0.0004(6)
C002 0.0392(8) 0.0429(8) 0.0431(8) 0.0023(6) 0.0121(6) 0.0036(6)
C003 0.0387(8) 0.0454(8) 0.0457(8) -0.0077(6) 0.0096(6) 0.0014(6)
C004 0.0385(7) 0.0398(8) 0.0356(7) 0.0020(6) 0.0095(6) 0.0006(6)
C005 0.0410(8) 0.0432(8) 0.0393(8) -0.0006(6) 0.0089(6) 0.0039(6)
C006 0.0410(8) 0.0466(8) 0.0387(8) -0.0010(6) 0.0155(6) -0.0041(6)
C007 0.0394(8) 0.0643(11) 0.0414(8) -0.0064(7) 0.0104(6) -0.0021(7)
C008 0.0433(8) 0.0442(8) 0.0459(8) -0.0077(6) 0.0170(6) -0.0056(6)
O3 0.0815(10) 0.0815(10) 0.0420(7) -0.0096(6) 0.0166(6) -0.0008(8)
C009 0.0493(9) 0.0482(9) 0.0438(8) 0.0058(7) 0.0170(7) 0.0018(7)
C010 0.0505(9) 0.0588(10) 0.0396(8) 0.0003(7) 0.0127(7) -0.0073(7)
C011 0.0363(7) 0.0529(9) 0.0360(7) 0.0000(6) 0.0122(6) 0.0013(6)
C012 0.0412(8) 0.0564(9) 0.0426(8) 0.0047(7) 0.0138(6) 0.0096(7)
C013 0.0497(9) 0.0483(9) 0.0490(9) -0.0016(7) 0.0174(7) 0.0011(7)
C014 0.0422(9) 0.0685(12) 0.0637(11) -0.0042(9) 0.0153(8) 0.0083(8)
C015 0.0463(10) 0.0867(14) 0.0519(10) 0.0086(9) 0.0095(8) 0.0200(9)
C016 0.0492(9) 0.0572(10) 0.0604(10) -0.0087(8) 0.0252(8) -0.0095(7)
C017 0.0970(17) 0.0637(12) 0.0624(12) -0.0107(10) 0.0175(11) -0.0227(12)
C018 0.0721(13) 0.0532(10) 0.0721(13) -0.0114(9) 0.0263(10) 0.0028(9)
C019 0.0489(10) 0.0845(14) 0.0808(14) 0.0006(11) 0.0284(10) 0.0057(10)
C020 0.0822(14) 0.0673(13) 0.0642(12) -0.0247(10) 0.0271(11) -0.0140(11)
C021 0.0692(12) 0.0783(13) 0.0441(9) -0.0116(9) 0.0141(8) -0.0204(10)

loop_
_atom_type_symbol
_atom_type_description
_atom_type_scat_dispersion_real
_atom_type_scat_dispersion_imag
_atom_type_scat_source
C C 0.0181 0.0091 'International Tables Vol C Tables 4.2.6.8 and 6.1.1.4'
H H 0.0000 0.0000 'International Tables Vol C Tables 4.2.6.8 and 6.1.1.4'
O O 0.0492 0.0322 'International Tables Vol C Tables 4.2.6.8 and 6.1.1.4'

loop_
_geom_angle_atom_site_label_1
_geom_angle_atom_site_label_2
_geom_angle_atom_site_label_3
_geom_angle
_geom_angle_site_symmetry_1
_geom_angle_site_symmetry_3
_geom_angle_publ_flag
C013 O1 C012 119.94(12) . . ?
C002 O2 C012 120.28(12) . . ?
C002 C001 C005 118.86(14) . . ?
C002 C001 C004 118.78(13) . . ?
C005 C001 C004 122.30(13) . . ?
O2 C002 C001 122.30(13) . . ?
O2 C002 C009 116.15(14) . . ?
C001 C002 C009 121.56(14) . . ?
C005 C003 C008 120.14(14) . . ?
C005 C003 C014 128.95(16) . . ?
C008 C003 C014 110.90(15) . . ?
C006 C004 C001 109.94(12) . . ?
C006 C004 C011 107.77(12) . . ?
C001 C004 C011 108.59(11) . . ?
C003 C005 C001 120.21(14) . . ?
C010 C006 C013 118.46(15) . . ?
C010 C006 C004 122.59(15) . . ?
C013 C006 C004 118.94(14) . . ?
O3 C007 C017 121.11(17) . . ?
O3 C007 C011 122.82(17) . . ?
C017 C007 C011 116.07(15) . . ?
C009 C008 C003 120.54(14) . . ?
C009 C008 C016 129.18(16) . . ?
C003 C008 C016 110.23(15) . . ?
C008 C009 C002 118.67(15) . . ?
C021 C010 C006 120.88(18) . . ?
C007 C011 C012 115.58(13) . . ?
C007 C011 C004 111.83(13) . . ?
C012 C011 C004 106.77(13) . . ?
O2 C012 O1 108.34(14) . . ?
O2 C012 C015 105.65(13) . . ?
O1 C012 C015 104.77(14) . . ?
O2 C012 C011 112.74(12) . . ?
O1 C012 C011 109.22(13) . . ?
C015 C012 C011 115.62(16) . . ?
C018 C013 O1 116.56(16) . . ?
C018 C013 C006 121.02(17) . . ?
O1 C013 C006 122.40(15) . . ?
C003 C014 C019 103.71(16) . . ?
C008 C016 C019 103.45(15) . . ?
C013 C018 C020 119.5(2) . . ?
C016 C019 C014 107.16(15) . . ?
C021 C020 C018 120.37(18) . . ?
C020 C021 C010 119.74(19) . . ?

loop_
_geom_bond_atom_site_label_1
_geom_bond_atom_site_label_2
_geom_bond_distance
_geom_bond_site_symmetry_2
_geom_bond_publ_flag
O1 C013 1.384(2) . ?
O1 C012 1.435(2) . ?
O2 C002 1.3765(19) . ?
O2 C012 1.4314(19) . ?
C001 C002 1.390(2) . ?
C001 C005 1.393(2) . ?
C001 C004 1.511(2) . ?
C002 C009 1.392(2) . ?
C003 C005 1.385(2) . ?
C003 C008 1.391(2) . ?
C003 C014 1.505(2) . ?
C004 C006 1.512(2) . ?
C004 C011 1.540(2) . ?
C006 C010 1.388(2) . ?
C006 C013 1.384(2) . ?
C007 O3 1.208(2) . ?
C007 C017 1.494(3) . ?
C007 C011 1.513(2) . ?
C008 C009 1.386(2) . ?
C008 C016 1.513(2) . ?
C010 C021 1.386(3) . ?
C011 C012 1.526(2) . ?
C012 C015 1.504(2) . ?
C013 C018 1.387(3) . ?
C014 C019 1.523(3) . ?
C016 C019 1.524(3) . ?
C018 C020 1.380(3) . ?
C020 C021 1.375(3) . ?

loop_
_geom_hbond_atom_site_label_D
_geom_hbond_atom_site_label_H
_geom_hbond_atom_site_label_A
_geom_hbond_distance_DH
_geom_hbond_distance_HA
_geom_hbond_distance_DA
_geom_hbond_angle_DHA
_geom_hbond_site_symmetry_A
C011 H011 O3 0.98 2.59 3.2799(19) 127.9 4_556
C015 H01E O3 0.96 2.46 3.045(3) 119.5 .
C017 H01H O3 0.96 2.57 3.486(3) 159.9 4_556

loop_
_geom_torsion_atom_site_label_1
_geom_torsion_atom_site_label_2
_geom_torsion_atom_site_label_3
_geom_torsion_atom_site_label_4
_geom_torsion
_geom_torsion_site_symmetry_1
_geom_torsion_site_symmetry_2
_geom_torsion_site_symmetry_3
_geom_torsion_site_symmetry_4
_geom_torsion_publ_flag
C012 O2 C002 C001 -0.5(2) . . . . ?
C012 O2 C002 C009 179.58(15) . . . . ?
C005 C001 C002 O2 179.16(14) . . . . ?
C004 C001 C002 O2 -3.4(2) . . . . ?
C005 C001 C002 C009 -0.9(2) . . . . ?
C004 C001 C002 C009 176.51(14) . . . . ?
C002 C001 C004 C006 -83.54(17) . . . . ?
C005 C001 C004 C006 93.79(17) . . . . ?
C002 C001 C004 C011 34.13(18) . . . . ?
C005 C001 C004 C011 -148.54(14) . . . . ?
C008 C003 C005 C001 -0.1(2) . . . . ?
C014 C003 C005 C001 178.76(16) . . . . ?
C002 C001 C005 C003 1.0(2) . . . . ?
C004 C001 C005 C003 -176.31(14) . . . . ?
C001 C004 C006 C010 -91.75(17) . . . . ?
C011 C004 C006 C010 150.07(14) . . . . ?
C001 C004 C006 C013 87.10(16) . . . . ?
C011 C004 C006 C013 -31.09(18) . . . . ?
C005 C003 C008 C009 -1.0(2) . . . . ?
C014 C003 C008 C009 179.96(15) . . . . ?
C005 C003 C008 C016 176.82(14) . . . . ?
C014 C003 C008 C016 -2.21(19) . . . . ?
C003 C008 C009 C002 1.1(2) . . . . ?
C016 C008 C009 C002 -176.27(16) . . . . ?
O2 C002 C009 C008 179.79(14) . . . . ?
C001 C002 C009 C008 -0.1(2) . . . . ?
C013 C006 C010 C021 0.7(2) . . . . ?
C004 C006 C010 C021 179.52(15) . . . . ?
O3 C007 C011 C012 14.8(2) . . . . ?
C017 C007 C011 C012 -165.91(16) . . . . ?
O3 C007 C011 C004 -107.66(19) . . . . ?
C017 C007 C011 C004 71.66(19) . . . . ?
C006 C004 C011 C007 -172.32(12) . . . . ?
C001 C004 C011 C007 68.64(16) . . . . ?
C006 C004 C011 C012 60.35(14) . . . . ?
C001 C004 C011 C012 -58.70(15) . . . . ?
C002 O2 C012 O1 93.12(17) . . . . ?
C002 O2 C012 C015 -155.06(16) . . . . ?
C002 O2 C012 C011 -27.9(2) . . . . ?
C013 O1 C012 O2 -87.75(17) . . . . ?
C013 O1 C012 C015 159.83(15) . . . . ?
C013 O1 C012 C011 35.40(19) . . . . ?
C007 C011 C012 O2 -67.97(17) . . . . ?
C004 C011 C012 O2 57.11(17) . . . . ?
C007 C011 C012 O1 171.54(13) . . . . ?
C004 C011 C012 O1 -63.38(15) . . . . ?
C007 C011 C012 C015 53.72(19) . . . . ?
C004 C011 C012 C015 178.81(13) . . . . ?
C012 O1 C013 C018 177.77(16) . . . . ?
C012 O1 C013 C006 -4.1(2) . . . . ?
C010 C006 C013 C018 -0.9(2) . . . . ?
C004 C006 C013 C018 -179.84(16) . . . . ?
C010 C006 C013 O1 -179.03(14) . . . . ?
C004 C006 C013 O1 2.1(2) . . . . ?
C005 C003 C014 C019 169.96(18) . . . . ?
C008 C003 C014 C019 -11.1(2) . . . . ?
C009 C008 C016 C019 -167.87(18) . . . . ?
C003 C008 C016 C019 14.5(2) . . . . ?
O1 C013 C018 C020 178.79(18) . . . . ?
C006 C013 C018 C020 0.6(3) . . . . ?
C008 C016 C019 C014 -21.1(2) . . . . ?
C003 C014 C019 C016 19.9(2) . . . . ?
C013 C018 C020 C021 0.0(3) . . . . ?
C018 C020 C021 C010 -0.3(3) . . . . ?
C006 C010 C021 C020 -0.1(3) . . . . ?
